data_7152304
loop_
_publ_author_name
'Naud, S\'ebastien'
'Macnaughton, Sarah J.'
'Dyson, Bryony S.'
'Woollaston, Daniel J.'
'Dallimore, Jonathan W. P.'
'Robertson, Jeremy'

_publ_section_title
;
 Conformational preferences of oxy-substituents in
 butenolide-tetrahydropyran spiroacetals and butenolide-piperidine
 spiro-N,O-acetals.
;
_journal_issue 17
_journal_name_full 'Organic &amp; biomolecular chemistry'
_journal_page_first 3506
_journal_page_last 3518
_journal_paper_doi 10.1039/c2ob06849d
_journal_volume 10
_journal_year 2012
_chemical_formula_moiety 'C8 H10 O4'
_chemical_formula_sum 'C8 H10 O4'
_chemical_formula_weight 170.16
_space_group_IT_number 61
_symmetry_cell_setting orthorhombic
_symmetry_space_group_name_Hall '-P 2ac 2ab'
_symmetry_space_group_name_H-M 'P b c a'
_atom_sites_solution_hydrogens geom
_atom_sites_solution_primary direct
_cell_angle_alpha 90
_cell_angle_beta 90
_cell_angle_gamma 90
_cell_formula_units_Z 8
_cell_length_a 7.0008(2)
_cell_length_b 9.0561(2)
_cell_length_c 24.0388(5)
_cell_measurement_reflns_used 1982
_cell_measurement_temperature 150
_cell_measurement_theta_max 27
_cell_measurement_theta_min 5
_cell_volume 1524.06(6)
_computing_cell_refinement 'DENZO/SCALEPACK (Otwinowski & Minor, 1997)'
_computing_data_collection 'COLLECT (Nonius, 1997-2001).'
_computing_data_reduction 'DENZO/SCALEPACK (Otwinowski & Minor, 1997)'
_computing_molecular_graphics 'CAMERON (Watkin et al., 1996)'
_computing_publication_material 'CRYSTALS (Betteridge et al., 2003)'
_computing_structure_refinement 'CRYSTALS (Betteridge et al., 2003)'
_computing_structure_solution 'SIR92 (Altomare et al., 1994)'
_diffrn_ambient_temperature 150
_diffrn_measured_fraction_theta_full 0.993
_diffrn_measured_fraction_theta_max 0.993
_diffrn_measurement_device_type 'Nonius KappaCCD'
_diffrn_measurement_method \w
_diffrn_radiation_monochromator graphite
_diffrn_radiation_type 'Mo K\a'
_diffrn_radiation_wavelength 0.71073
_diffrn_reflns_av_R_equivalents 0.024
_diffrn_reflns_limit_h_max 9
_diffrn_reflns_limit_h_min -9
_diffrn_reflns_limit_k_max 11
_diffrn_reflns_limit_k_min -11
_diffrn_reflns_limit_l_max 31
_diffrn_reflns_limit_l_min -30
_diffrn_reflns_number 3461
_diffrn_reflns_theta_full 27.454
_diffrn_reflns_theta_max 27.454
_diffrn_reflns_theta_min 5.172
_diffrn_standards_number 0
_exptl_absorpt_coefficient_mu 0.120
_exptl_absorpt_correction_T_max 0.98
_exptl_absorpt_correction_T_min 0.98
_exptl_absorpt_correction_type multi-scan
_exptl_absorpt_process_details 'DENZO/SCALEPACK (Otwinowski & Minor, 1997)'
_exptl_crystal_colour colourless
_exptl_crystal_density_diffrn 1.483
_exptl_crystal_density_method 'not measured'
_exptl_crystal_description plate
_exptl_crystal_F_000 720
_exptl_crystal_size_max 0.24
_exptl_crystal_size_mid 0.20
_exptl_crystal_size_min 0.16
_refine_diff_density_max 0.32
_refine_diff_density_min -0.34
_refine_ls_extinction_method None
_refine_ls_goodness_of_fit_ref 1.0222
_refine_ls_hydrogen_treatment constr
_refine_ls_matrix_type full
_refine_ls_number_parameters 109
_refine_ls_number_reflns 1723
_refine_ls_number_restraints 0
_refine_ls_R_factor_all 0.0536
_refine_ls_R_factor_gt 0.0363
_refine_ls_shift/su_max 0.000360
_refine_ls_structure_factor_coef Fsqd
_refine_ls_weighting_details
;
Method= Modified Sheldrick
w=1/[\s^2^(F^2^) + ( 0.06P)^2^ + 0.00P]
,where P=(max(Fo^2^,0) + 2Fc^2^)/3
;
_refine_ls_weighting_scheme calc
_refine_ls_wR_factor_all 0.1020
_refine_ls_wR_factor_gt 0.0972
_refine_ls_wR_factor_ref 0.1020
_reflns_limit_h_max 9
_reflns_limit_h_min 0
_reflns_limit_k_max 11
_reflns_limit_k_min 0
_reflns_limit_l_max 30
_reflns_limit_l_min 0
_reflns_number_gt 1276
_reflns_number_total 1723
_reflns_threshold_expression I>2.0\s(I)
_oxford_diffrn_Wilson_B_factor 2.04
_oxford_diffrn_Wilson_scale 3.24
_oxford_refine_ls_r_factor_ref 0.0536
_oxford_refine_ls_scale 0.5422(17)
_oxford_reflns_number_all 1723
_oxford_reflns_threshold_expression_ref I>-3.0\s(I)
_cod_data_source_file c2ob06849d.txt
_cod_data_source_block AxOH
_cod_depositor_comments
;
The following automatic conversions were performed:

'_symmetry_cell_setting' value 'Orthorhombic' changed to
'orthorhombic' according to
/home/saulius/struct/CIF-dictionaries/cif_core.dic dictionary named
'cif_core.dic' version 2.4.1 from 2010-06-29.

Automatic conversion script
Id: cif_fix_values 1715 2011-07-08 13:25:40Z adriana 
;
_cod_original_sg_symbol_H-M 'P b c a '
_cod_database_code 7152304

loop_
_symmetry_equiv_pos_as_xyz
x,y,z
-x,-y,-z
-x+1/2,y+1/2,z
x+1/2,-y+1/2,-z
x,-y+1/2,z+1/2
-x,y+1/2,-z+1/2
-x+1/2,-y,z+1/2
x+1/2,y,-z+1/2

loop_
_atom_site_label
_atom_site_type_symbol
_atom_site_fract_x
_atom_site_fract_y
_atom_site_fract_z
_atom_site_U_iso_or_equiv
_atom_site_occupancy
_atom_site_adp_type
_atom_site_refinement_flags_posn
O1 O 0.47487(13) 0.20068(10) 0.38659(3) 0.0225 1.0000 Uani .
C2 C 0.48759(19) 0.16096(14) 0.32821(5) 0.0230 1.0000 Uani .
C3 C 0.60029(18) 0.27413(14) 0.29540(5) 0.0220 1.0000 Uani .
O4 O 0.79742(12) 0.27413(11) 0.31079(4) 0.0268 1.0000 Uani .
C5 C 0.50921(18) 0.42561(14) 0.30253(5) 0.0237 1.0000 Uani .
C6 C 0.49055(17) 0.46425(14) 0.36384(5) 0.0216 1.0000 Uani .
C7 C 0.39429(18) 0.34024(13) 0.39634(5) 0.0206 1.0000 Uani .
O8 O 0.19158(11) 0.33573(10) 0.38095(4) 0.0213 1.0000 Uani .
C9 C 0.08354(19) 0.35831(14) 0.42698(5) 0.0223 1.0000 Uani .
O10 O -0.08910(13) 0.35648(11) 0.42499(4) 0.0297 1.0000 Uani .
C11 C 0.21091(19) 0.38001(15) 0.47532(6) 0.0272 1.0000 Uani .
C12 C 0.38908(19) 0.36611(14) 0.45784(5) 0.0246 1.0000 Uani .
H21 H 0.5490 0.0648 0.3278 0.0259 1.0000 Uiso R
H22 H 0.3538 0.1507 0.3129 0.0258 1.0000 Uiso R
H31 H 0.6013 0.2443 0.2550 0.0245 1.0000 Uiso R
H51 H 0.5866 0.5073 0.2839 0.0267 1.0000 Uiso R
H52 H 0.3816 0.4193 0.2851 0.0260 1.0000 Uiso R
H61 H 0.6233 0.4857 0.3804 0.0254 1.0000 Uiso R
H62 H 0.4175 0.5564 0.3703 0.0257 1.0000 Uiso R
H111 H 0.1692 0.4013 0.5118 0.0321 1.0000 Uiso R
H121 H 0.5019 0.3711 0.4797 0.0273 1.0000 Uiso R
H9 H 0.8013 0.2924 0.3481 0.0408 1.0000 Uiso R

loop_
_atom_site_aniso_label
_atom_site_aniso_U_11
_atom_site_aniso_U_22
_atom_site_aniso_U_33
_atom_site_aniso_U_23
_atom_site_aniso_U_13
_atom_site_aniso_U_12
O1 0.0256(5) 0.0187(5) 0.0233(5) 0.0000(3) 0.0010(4) 0.0033(4)
C2 0.0256(7) 0.0178(6) 0.0254(7) -0.0039(5) 0.0016(5) 0.0002(6)
C3 0.0203(6) 0.0232(7) 0.0225(6) -0.0017(5) -0.0001(5) -0.0002(5)
O4 0.0196(5) 0.0324(6) 0.0284(5) -0.0003(4) 0.0026(3) 0.0017(4)
C5 0.0238(7) 0.0212(7) 0.0261(6) 0.0031(5) -0.0023(5) -0.0012(6)
C6 0.0204(6) 0.0165(6) 0.0280(7) -0.0012(5) -0.0020(5) 0.0002(5)
C7 0.0165(6) 0.0201(7) 0.0251(6) -0.0026(5) -0.0031(5) 0.0015(5)
O8 0.0168(5) 0.0254(5) 0.0217(4) -0.0036(3) -0.0009(3) -0.0001(4)
C9 0.0235(7) 0.0209(7) 0.0225(6) -0.0018(5) 0.0026(5) -0.0001(5)
O10 0.0213(5) 0.0374(6) 0.0304(5) -0.0015(4) 0.0025(4) -0.0008(4)
C11 0.0306(8) 0.0291(8) 0.0220(6) -0.0046(5) -0.0010(5) 0.0022(6)
C12 0.0273(7) 0.0236(7) 0.0228(7) -0.0025(5) -0.0056(5) 0.0025(6)

loop_
_atom_type_symbol
_atom_type_scat_dispersion_real
_atom_type_scat_dispersion_imag
_atom_type_scat_Cromer_Mann_a1
_atom_type_scat_Cromer_Mann_b1
_atom_type_scat_Cromer_Mann_a2
_atom_type_scat_Cromer_Mann_b2
_atom_type_scat_Cromer_Mann_a3
_atom_type_scat_Cromer_Mann_b3
_atom_type_scat_Cromer_Mann_a4
_atom_type_scat_Cromer_Mann_b4
_atom_type_scat_Cromer_Mann_c
_atom_type_scat_source
C 0.0033 0.0016 2.3100 20.8439 1.0200 10.2075 1.5886 0.5687 0.8650 51.6512 0.2156 'International Tables Vol C 4.2.6.8 and 6.1.1.4'
H 0.0000 0.0000 0.4930 10.5109 0.3229 26.1257 0.1402 3.1424 0.0408 57.7998 0.0030 'International Tables Vol C 4.2.6.8 and 6.1.1.4'
O 0.0106 0.0060 3.0485 13.2771 2.2868 5.7011 1.5463 0.3239 0.8670 32.9089 0.2508 'International Tables Vol C 4.2.6.8 and 6.1.1.4'

loop_
_geom_angle_atom_site_label_1
_geom_angle_atom_site_label_2
_geom_angle_atom_site_label_3
_geom_angle
_geom_angle_publ_flag
C2 O1 C7 114.16(9) yes
O1 C2 C3 111.58(10) yes
O1 C2 H21 105.0 no
C3 C2 H21 111.7 no
O1 C2 H22 108.6 no
C3 C2 H22 110.8 no
H21 C2 H22 108.9 no
C2 C3 O4 111.60(10) yes
C2 C3 C5 109.44(10) yes
O4 C3 C5 112.05(10) yes
C2 C3 H31 108.9 no
O4 C3 H31 104.0 no
C5 C3 H31 110.7 no
C3 O4 H9 106.4 no
C3 C5 C6 110.64(10) yes
C3 C5 H51 112.4 no
C6 C5 H51 107.8 no
C3 C5 H52 106.2 no
C6 C5 H52 110.2 no
H51 C5 H52 109.6 no
C5 C6 C7 111.41(10) yes
C5 C6 H61 109.9 no
C7 C6 H61 109.8 no
C5 C6 H62 113.0 no
C7 C6 H62 108.2 no
H61 C6 H62 104.3 no
C6 C7 O1 113.57(10) yes
C6 C7 O8 108.59(10) yes
O1 C7 O8 108.75(9) yes
C6 C7 C12 113.66(11) yes
O1 C7 C12 108.39(10) yes
O8 C7 C12 103.28(10) yes
C7 O8 C9 109.25(9) yes
O8 C9 O10 121.54(11) yes
O8 C9 C11 108.97(11) yes
O10 C9 C11 129.47(12) yes
C9 C11 C12 107.86(12) yes
C9 C11 H111 124.8 no
C12 C11 H111 127.3 no
C7 C12 C11 110.59(11) yes
C7 C12 H121 122.2 no
C11 C12 H121 127.2 no

loop_
_geom_bond_atom_site_label_1
_geom_bond_atom_site_label_2
_geom_bond_distance
_geom_bond_publ_flag
O1 C2 1.4514(15) yes
O1 C7 1.4038(15) yes
C2 C3 1.5150(18) yes
C2 H21 0.971 no
C2 H22 1.011 no
C3 O4 1.4288(15) yes
C3 C5 1.5224(18) yes
C3 H31 1.009 no
O4 H9 0.912 no
C5 C6 1.5205(18) yes
C5 H51 1.021 no
C5 H52 0.988 no
C6 C7 1.5249(18) yes
C6 H61 1.029 no
C6 H62 0.991 no
C7 O8 1.4671(15) yes
C7 C12 1.4974(18) yes
O8 C9 1.3558(15) yes
C9 O10 1.2097(16) yes
C9 C11 1.4779(18) yes
C11 C12 1.3222(19) yes
C11 H111 0.945 no
C12 H121 0.950 no

loop_
_geom_hbond_atom_site_label_D
_geom_hbond_atom_site_label_H
_geom_hbond_atom_site_label_A
_geom_hbond_site_symmetry_A
_geom_hbond_angle_DHA
_geom_hbond_distance_DH
_geom_hbond_distance_HA
_geom_hbond_distance_DA
_geom_hbond_publ_flag
C6 H61 O10 1_655 142 1.03 2.56 3.4312(18) yes
O4 H9 O10 1_655 159 0.91 2.08 2.9537(18) yes
